data_4079501
loop_
_publ_author_name
'Yi, Weiyin'
'Zhang, Jie'
'Chen, Zhenxia'
'Zhou, Xigeng'

_publ_section_title
;
 Reactivity of Scorpionate-Anchored Yttrium Alkyl Complex toward Organic
 Nitriles
;
_journal_issue 20
_journal_name_full Organometallics
_journal_page_first 7213
_journal_paper_doi 10.1021/om3007773
_journal_volume 31
_journal_year 2012
_chemical_formula_sum 'C62 H82 B2 N14 O2 Y2'
_chemical_formula_weight 1254.86
_chemical_name_systematic
; 
 ? 
;
_space_group_IT_number 2
_symmetry_space_group_name_Hall '-P 1'
_symmetry_space_group_name_H-M 'P -1'
_atom_sites_solution_hydrogens geom
_atom_sites_solution_primary direct
_atom_sites_solution_secondary difmap
_audit_creation_method SHELXL-97
_cell_angle_alpha 101.252(6)
_cell_angle_beta 102.343(6)
_cell_angle_gamma 102.955(6)
_cell_formula_units_Z 2
_cell_length_a 9.358(3)
_cell_length_b 19.903(7)
_cell_length_c 20.811(7)
_cell_measurement_temperature 293(2)
_cell_volume 3568(2)
_computing_structure_refinement 'SHELXL-97 (Sheldrick, 1997)'
_computing_structure_solution 'SHELXS-97 (Sheldrick, 1990)'
_diffrn_ambient_temperature 293(2)
_diffrn_measured_fraction_theta_full 0.982
_diffrn_measured_fraction_theta_max 0.982
_diffrn_radiation_monochromator graphite
_diffrn_radiation_source 'fine-focus sealed tube'
_diffrn_radiation_type MoK\a
_diffrn_radiation_wavelength 0.71073
_diffrn_reflns_av_R_equivalents 0.0929
_diffrn_reflns_av_sigmaI/netI 0.2743
_diffrn_reflns_limit_h_max 11
_diffrn_reflns_limit_h_min -11
_diffrn_reflns_limit_k_max 11
_diffrn_reflns_limit_k_min -23
_diffrn_reflns_limit_l_max 24
_diffrn_reflns_limit_l_min -22
_diffrn_reflns_number 14874
_diffrn_reflns_theta_full 25.00
_diffrn_reflns_theta_max 25.00
_diffrn_reflns_theta_min 1.68
_exptl_absorpt_coefficient_mu 1.666
_exptl_absorpt_correction_T_max 0.8511
_exptl_absorpt_correction_T_min 0.7536
_exptl_crystal_density_diffrn 1.168
_exptl_crystal_density_method 'not measured'
_exptl_crystal_F_000 1312
_exptl_crystal_size_max 0.18
_exptl_crystal_size_mid 0.15
_exptl_crystal_size_min 0.10
_refine_diff_density_max 1.180
_refine_diff_density_min -0.460
_refine_diff_density_rms 0.133
_refine_ls_extinction_method none
_refine_ls_goodness_of_fit_ref 0.864
_refine_ls_hydrogen_treatment mixed
_refine_ls_matrix_type full
_refine_ls_number_parameters 749
_refine_ls_number_reflns 12327
_refine_ls_number_restraints 0
_refine_ls_restrained_S_all 0.864
_refine_ls_R_factor_all 0.2147
_refine_ls_R_factor_gt 0.0827
_refine_ls_shift/su_max 0.010
_refine_ls_shift/su_mean 0.000
_refine_ls_structure_factor_coef Fsqd
_refine_ls_weighting_details 'calc w=1/[\s^2^(Fo^2^)+(0.1289P)^2^+0.0000P] where P=(Fo^2^+2Fc^2^)/3'
_refine_ls_weighting_scheme calc
_refine_ls_wR_factor_gt 0.2367
_refine_ls_wR_factor_ref 0.2758
_reflns_number_gt 3831
_reflns_number_total 12327
_reflns_threshold_expression >2sigma(I)
_cod_data_source_file om3007773_si_002.cif
_cod_data_source_block a01129d
_cod_database_code 4079501

loop_
_symmetry_equiv_pos_as_xyz
'x, y, z'
'-x, -y, -z'

loop_
_atom_site_label
_atom_site_type_symbol
_atom_site_fract_x
_atom_site_fract_y
_atom_site_fract_z
_atom_site_U_iso_or_equiv
_atom_site_adp_type
_atom_site_occupancy
_atom_site_symmetry_multiplicity
_atom_site_calc_flag
_atom_site_refinement_flags
Y1 Y 0.15845(12) 0.71625(6) 0.13038(5) 0.0504(4) Uani 1 1 d .
Y2 Y 0.08576(13) 0.71888(6) 0.50177(6) 0.0630(4) Uani 1 1 d .
B1 B 0.2795(18) 0.8683(9) 0.0667(8) 0.073(4) Uani 1 1 d .
H1 H 0.326(11) 0.921(6) 0.055(5) 0.088 Uiso 1 1 d .
B2 B 0.1147(18) 0.8592(9) 0.6401(7) 0.078(5) Uani 1 1 d .
H2 H 0.1198 0.8962 0.6818 0.094 Uiso 1 1 d R
N1 N 0.1929(11) 0.8042(6) 0.0044(5) 0.068(3) Uani 1 1 d .
N2 N 0.1492(11) 0.7350(6) 0.0104(4) 0.070(3) Uani 1 1 d .
N3 N 0.4203(10) 0.8520(5) 0.1060(4) 0.055(2) Uani 1 1 d .
N4 N 0.4115(10) 0.7997(4) 0.1400(4) 0.052(2) Uani 1 1 d .
N5 N 0.1759(9) 0.8829(5) 0.1127(5) 0.058(2) Uani 1 1 d .
N6 N 0.1372(10) 0.8393(5) 0.1535(5) 0.059(2) Uani 1 1 d .
N7 N 0.0174(11) 0.8690(5) 0.5773(5) 0.065(3) Uani 1 1 d .
N8 N -0.0164(11) 0.8224(5) 0.5154(5) 0.061(3) Uani 1 1 d .
N9 N 0.0354(11) 0.7833(6) 0.6531(5) 0.072(3) Uani 1 1 d .
N10 N 0.0596(13) 0.7211(6) 0.6245(5) 0.085(3) Uani 1 1 d .
N11 N 0.2755(12) 0.8584(5) 0.6356(5) 0.066(3) Uani 1 1 d .
N12 N 0.3020(11) 0.8167(5) 0.5808(5) 0.064(3) Uani 1 1 d .
N13 N 0.1779(10) 0.7510(5) 0.4187(4) 0.067(3) Uani 1 1 d .
H13A H 0.1524 0.7143 0.3847 0.080 Uiso 1 1 calc R
N14 N 0.2555(9) 0.7170(4) 0.2358(4) 0.050(2) Uani 1 1 d .
O1 O 0.2916(8) 0.6333(4) 0.0878(4) 0.064(2) Uani 1 1 d .
O2 O 0.2699(11) 0.6538(5) 0.5370(6) 0.096(3) Uani 1 1 d .
C1 C 0.203(2) 0.8702(9) -0.0870(7) 0.161(9) Uani 1 1 d .
H1A H 0.1643 0.9047 -0.0621 0.241 Uiso 1 1 calc R
H1B H 0.1552 0.8607 -0.1348 0.241 Uiso 1 1 calc R
H1C H 0.3109 0.8885 -0.0785 0.241 Uiso 1 1 calc R
C2 C 0.1667(18) 0.8001(9) -0.0640(7) 0.101(5) Uani 1 1 d .
C3 C 0.1065(19) 0.7298(8) -0.1003(7) 0.114(6) Uani 1 1 d .
H3 H 0.0779 0.7120 -0.1473 0.137 Uiso 1 1 calc R
C4 C 0.0981(14) 0.6924(7) -0.0530(6) 0.076(4) Uani 1 1 d .
C5 C 0.0401(17) 0.6116(7) -0.0685(6) 0.106(5) Uani 1 1 d .
H5A H -0.0691 0.5973 -0.0838 0.159 Uiso 1 1 calc R
H5B H 0.0725 0.5963 -0.0282 0.159 Uiso 1 1 calc R
H5C H 0.0804 0.5902 -0.1035 0.159 Uiso 1 1 calc R
C6 C 0.6160(15) 0.9516(7) 0.0902(8) 0.115(5) Uani 1 1 d .
H6A H 0.6073 0.9351 0.0426 0.172 Uiso 1 1 calc R
H6B H 0.7201 0.9765 0.1139 0.172 Uiso 1 1 calc R
H6C H 0.5532 0.9831 0.0962 0.172 Uiso 1 1 calc R
C7 C 0.5652(15) 0.8895(7) 0.1178(7) 0.078(4) Uani 1 1 d .
C8 C 0.6508(15) 0.8603(7) 0.1596(8) 0.086(4) Uani 1 1 d .
H8 H 0.7562 0.8755 0.1765 0.103 Uiso 1 1 calc R
C9 C 0.5543(13) 0.8041(6) 0.1727(5) 0.056(3) Uani 1 1 d .
C10 C 0.5890(12) 0.7531(6) 0.2145(5) 0.071(4) Uani 1 1 d .
H10A H 0.4957 0.7199 0.2130 0.107 Uiso 1 1 calc R
H10B H 0.6400 0.7793 0.2607 0.107 Uiso 1 1 calc R
H10C H 0.6533 0.7277 0.1964 0.107 Uiso 1 1 calc R
C11 C 0.1748(17) 1.0063(7) 0.0997(9) 0.123(6) Uani 1 1 d .
H11A H 0.2815 1.0240 0.1040 0.184 Uiso 1 1 calc R
H11B H 0.1385 1.0440 0.1208 0.184 Uiso 1 1 calc R
H11C H 0.1204 0.9891 0.0524 0.184 Uiso 1 1 calc R
C12 C 0.1496(14) 0.9465(7) 0.1339(7) 0.076(4) Uani 1 1 d .
C13 C 0.0902(15) 0.9416(7) 0.1869(7) 0.083(4) Uani 1 1 d .
H13 H 0.0601 0.9771 0.2122 0.100 Uiso 1 1 calc R
C14 C 0.0820(12) 0.8757(7) 0.1968(6) 0.061(3) Uani 1 1 d .
C15 C 0.0344(13) 0.8450(7) 0.2519(6) 0.083(4) Uani 1 1 d .
H15A H 0.0825 0.8081 0.2586 0.125 Uiso 1 1 calc R
H15B H -0.0741 0.8253 0.2389 0.125 Uiso 1 1 calc R
H15C H 0.0645 0.8819 0.2934 0.125 Uiso 1 1 calc R
C16 C -0.0546(13) 0.6055(7) 0.1435(8) 0.075(4) Uani 1 1 d .
H16 H -0.0354 0.5693 0.1674 0.090 Uiso 1 1 calc R
C17 C -0.0947(13) 0.6659(7) 0.1689(7) 0.074(4) Uani 1 1 d .
H17 H -0.1058 0.6800 0.2150 0.089 Uiso 1 1 calc R
C18 C -0.1402(12) 0.6972(7) 0.1168(7) 0.073(4) Uani 1 1 d .
H18 H -0.1904 0.7355 0.1206 0.088 Uiso 1 1 calc R
C19 C -0.0807(13) 0.5988(7) 0.0728(7) 0.080(4) Uani 1 1 d .
H19 H -0.0797 0.5567 0.0396 0.097 Uiso 1 1 calc R
C20 C -0.1360(13) 0.6550(7) 0.0561(7) 0.072(4) Uani 1 1 d .
H20 H -0.1814 0.6584 0.0103 0.086 Uiso 1 1 calc R
C21 C 0.2898(15) 0.5692(6) 0.1106(6) 0.073(4) Uani 1 1 d .
H21A H 0.1951 0.5325 0.0873 0.088 Uiso 1 1 calc R
H21B H 0.3012 0.5787 0.1592 0.088 Uiso 1 1 calc R
C22 C 0.4191(17) 0.5470(7) 0.0938(8) 0.101(5) Uani 1 1 d .
H22A H 0.3984 0.4955 0.0837 0.121 Uiso 1 1 calc R
H22B H 0.5104 0.5682 0.1313 0.121 Uiso 1 1 calc R
C23 C 0.4375(15) 0.5732(7) 0.0324(7) 0.095(4) Uani 1 1 d .
H23A H 0.5407 0.5791 0.0283 0.114 Uiso 1 1 calc R
H23B H 0.3671 0.5406 -0.0089 0.114 Uiso 1 1 calc R
C24 C 0.4017(14) 0.6435(7) 0.0463(6) 0.086(4) Uani 1 1 d .
H24A H 0.4926 0.6819 0.0713 0.104 Uiso 1 1 calc R
H24B H 0.3565 0.6541 0.0043 0.104 Uiso 1 1 calc R
C25 C 0.3135(12) 0.7339(6) 0.2980(6) 0.055(3) Uani 1 1 d .
C26 C 0.3976(13) 0.6854(6) 0.3338(6) 0.065(3) Uani 1 1 d .
H26A H 0.5057 0.7039 0.3389 0.078 Uiso 1 1 calc R
H26B H 0.3836 0.6913 0.3792 0.078 Uiso 1 1 calc R
C27 C 0.3528(17) 0.6068(7) 0.3009(6) 0.067(3) Uani 1 1 d .
C28 C 0.2026(18) 0.5693(8) 0.2797(6) 0.091(4) Uani 1 1 d .
H28 H 0.1292 0.5930 0.2851 0.109 Uiso 1 1 calc R
C29 C 0.158(3) 0.4974(10) 0.2506(9) 0.127(8) Uani 1 1 d .
H29 H 0.0550 0.4734 0.2378 0.152 Uiso 1 1 calc R
C30 C 0.256(4) 0.4608(12) 0.2400(10) 0.168(14) Uani 1 1 d .
H30 H 0.2220 0.4120 0.2201 0.202 Uiso 1 1 calc R
C31 C 0.412(3) 0.4969(12) 0.2593(10) 0.159(10) Uani 1 1 d .
H31 H 0.4830 0.4724 0.2511 0.191 Uiso 1 1 calc R
C32 C 0.461(2) 0.5718(9) 0.2916(7) 0.112(5) Uani 1 1 d .
H32 H 0.5637 0.5963 0.3060 0.135 Uiso 1 1 calc R
C33 C 0.3278(12) 0.8030(6) 0.3468(5) 0.052(3) Uani 1 1 d .
C34 C 0.4083(13) 0.8633(6) 0.3337(6) 0.068(3) Uani 1 1 d .
H34 H 0.4499 0.8588 0.2968 0.081 Uiso 1 1 calc R
C35 C 0.4285(14) 0.9302(7) 0.3739(7) 0.081(4) Uani 1 1 d .
H35 H 0.4839 0.9707 0.3652 0.097 Uiso 1 1 calc R
C36 C 0.3635(13) 0.9351(6) 0.4280(6) 0.071(3) Uani 1 1 d .
H36 H 0.3755 0.9800 0.4554 0.085 Uiso 1 1 calc R
C37 C 0.2817(13) 0.8759(6) 0.4426(5) 0.062(3) Uani 1 1 d .
H37 H 0.2405 0.8812 0.4796 0.074 Uiso 1 1 calc R
C38 C 0.2609(12) 0.8084(6) 0.4021(5) 0.052(3) Uani 1 1 d .
C39 C -0.2106(15) 0.6583(8) 0.4384(9) 0.098(5) Uani 1 1 d .
H39 H -0.2897 0.6834 0.4370 0.118 Uiso 1 1 calc R
C40 C -0.1359(19) 0.6453(9) 0.3858(8) 0.101(5) Uani 1 1 d .
H40 H -0.1552 0.6592 0.3428 0.121 Uiso 1 1 calc R
C41 C -0.059(2) 0.5986(9) 0.4008(8) 0.113(6) Uani 1 1 d .
H41 H -0.0095 0.5746 0.3702 0.136 Uiso 1 1 calc R
C42 C -0.0780(19) 0.5803(7) 0.4626(9) 0.112(6) Uani 1 1 d .
H42 H -0.0466 0.5416 0.4792 0.134 Uiso 1 1 calc R
C43 C -0.1752(19) 0.6163(8) 0.4864(8) 0.107(5) Uani 1 1 d .
H43 H -0.2257 0.6075 0.5218 0.129 Uiso 1 1 calc R
C44 C 0.313(3) 0.6000(9) 0.4922(11) 0.169(10) Uani 1 1 d .
H44A H 0.2203 0.5620 0.4685 0.203 Uiso 1 1 calc R
H44B H 0.3464 0.6216 0.4582 0.203 Uiso 1 1 calc R
C45 C 0.418(4) 0.5695(18) 0.5169(16) 0.260(19) Uiso 1 1 d U
H45A H 0.5073 0.5818 0.5007 0.312 Uiso 1 1 calc R
H45B H 0.3779 0.5180 0.5059 0.312 Uiso 1 1 calc R
C46 C 0.447(2) 0.5994(12) 0.5849(17) 0.236(15) Uani 1 1 d U
H46A H 0.5563 0.6189 0.6039 0.283 Uiso 1 1 calc R
H46B H 0.4130 0.5623 0.6068 0.283 Uiso 1 1 calc R
C47 C 0.363(2) 0.6646(9) 0.6030(9) 0.130(6) Uani 1 1 d .
H47A H 0.3034 0.6567 0.6352 0.156 Uiso 1 1 calc R
H47B H 0.4349 0.7115 0.6195 0.156 Uiso 1 1 calc R
C48 C -0.0127(18) 0.9849(7) 0.6299(7) 0.116(5) Uani 1 1 d .
H48A H -0.0497 0.9666 0.6645 0.174 Uiso 1 1 calc R
H48B H -0.0693 1.0165 0.6154 0.174 Uiso 1 1 calc R
H48C H 0.0932 1.0104 0.6478 0.174 Uiso 1 1 calc R
C49 C -0.0316(15) 0.9258(7) 0.5720(7) 0.069(3) Uani 1 1 d .
C50 C -0.1047(14) 0.9133(7) 0.5047(7) 0.079(4) Uani 1 1 d .
H50 H -0.1552 0.9427 0.4852 0.094 Uiso 1 1 calc R
C51 C -0.0903(14) 0.8505(7) 0.4717(7) 0.073(4) Uani 1 1 d .
C52 C -0.1427(15) 0.8173(7) 0.3966(6) 0.096(5) Uani 1 1 d .
H52A H -0.0560 0.8146 0.3795 0.143 Uiso 1 1 calc R
H52B H -0.1963 0.8460 0.3744 0.143 Uiso 1 1 calc R
H52C H -0.2092 0.7703 0.3877 0.143 Uiso 1 1 calc R
C53 C -0.099(2) 0.8320(9) 0.7356(8) 0.141(7) Uani 1 1 d .
H53A H -0.0199 0.8603 0.7754 0.212 Uiso 1 1 calc R
H53B H -0.1887 0.8122 0.7487 0.212 Uiso 1 1 calc R
H53C H -0.1222 0.8614 0.7056 0.212 Uiso 1 1 calc R
C54 C -0.0449(16) 0.7700(9) 0.6982(6) 0.089(4) Uani 1 1 d .
C55 C -0.0723(18) 0.6996(10) 0.6978(8) 0.105(5) Uani 1 1 d .
H55 H -0.1242 0.6766 0.7243 0.126 Uiso 1 1 calc R
C56 C -0.0096(17) 0.6706(8) 0.6517(7) 0.089(4) Uani 1 1 d .
C57 C -0.013(2) 0.5954(8) 0.6325(8) 0.130(6) Uani 1 1 d .
H57A H 0.0546 0.5848 0.6684 0.195 Uiso 1 1 calc R
H57B H 0.0194 0.5861 0.5916 0.195 Uiso 1 1 calc R
H57C H -0.1145 0.5661 0.6247 0.195 Uiso 1 1 calc R
C58 C 0.4285(17) 0.9552(7) 0.7398(7) 0.115(5) Uani 1 1 d .
H58A H 0.3749 0.9891 0.7289 0.173 Uiso 1 1 calc R
H58B H 0.5347 0.9792 0.7597 0.173 Uiso 1 1 calc R
H58C H 0.3882 0.9328 0.7714 0.173 Uiso 1 1 calc R
C59 C 0.4095(19) 0.8998(7) 0.6763(7) 0.081(4) Uani 1 1 d .
C60 C 0.5225(17) 0.8885(8) 0.6496(7) 0.089(4) Uani 1 1 d .
H60 H 0.6258 0.9114 0.6678 0.107 Uiso 1 1 calc R
C61 C 0.4551(17) 0.8358(7) 0.5895(7) 0.076(4) Uani 1 1 d .
C62 C 0.5225(14) 0.8035(6) 0.5377(6) 0.085(4) Uani 1 1 d .
H62A H 0.4468 0.7634 0.5056 0.127 Uiso 1 1 calc R
H62B H 0.6060 0.7880 0.5594 0.127 Uiso 1 1 calc R
H62C H 0.5586 0.8382 0.5144 0.127 Uiso 1 1 calc R

loop_
_atom_site_aniso_label
_atom_site_aniso_U_11
_atom_site_aniso_U_22
_atom_site_aniso_U_33
_atom_site_aniso_U_23
_atom_site_aniso_U_13
_atom_site_aniso_U_12
Y1 0.0502(7) 0.0497(7) 0.0484(7) 0.0082(5) 0.0167(5) 0.0090(6)
Y2 0.0774(9) 0.0511(8) 0.0612(8) 0.0087(6) 0.0312(7) 0.0126(7)
B1 0.081(12) 0.069(11) 0.066(10) 0.024(9) 0.007(9) 0.021(9)
B2 0.093(12) 0.096(13) 0.039(8) 0.002(8) 0.024(8) 0.020(10)
N1 0.079(7) 0.068(8) 0.063(7) 0.031(6) 0.022(6) 0.018(6)
N2 0.086(7) 0.079(8) 0.041(6) 0.019(6) 0.009(5) 0.023(6)
N3 0.050(6) 0.043(6) 0.063(6) 0.010(5) 0.008(5) 0.007(5)
N4 0.049(6) 0.043(6) 0.059(6) 0.009(5) 0.014(5) 0.007(5)
N5 0.053(6) 0.051(6) 0.072(6) 0.022(5) 0.013(5) 0.015(5)
N6 0.071(7) 0.048(6) 0.065(6) 0.019(5) 0.027(5) 0.018(5)
N7 0.088(7) 0.053(7) 0.052(6) 0.017(5) 0.023(6) 0.012(6)
N8 0.074(7) 0.066(7) 0.043(6) 0.018(5) 0.010(5) 0.019(6)
N9 0.096(8) 0.072(8) 0.054(6) 0.016(6) 0.029(6) 0.023(6)
N10 0.125(10) 0.064(8) 0.076(7) 0.015(6) 0.053(7) 0.020(7)
N11 0.089(8) 0.055(7) 0.050(6) 0.004(5) 0.020(6) 0.023(6)
N12 0.070(7) 0.059(7) 0.060(6) 0.010(5) 0.022(5) 0.013(5)
N13 0.077(7) 0.063(7) 0.050(6) 0.003(5) 0.026(5) 0.001(5)
N14 0.052(6) 0.054(6) 0.034(5) 0.003(4) 0.004(4) 0.008(4)
O1 0.075(5) 0.055(5) 0.071(5) 0.012(4) 0.037(4) 0.021(4)
O2 0.126(8) 0.069(6) 0.108(8) 0.021(6) 0.053(7) 0.040(6)
C1 0.22(2) 0.141(16) 0.076(11) 0.066(11) -0.004(11) -0.030(14)
C2 0.142(14) 0.103(13) 0.064(10) 0.046(9) 0.027(9) 0.025(11)
C3 0.188(17) 0.079(11) 0.058(9) 0.015(9) 0.043(10) -0.008(11)
C4 0.089(10) 0.074(10) 0.053(8) 0.006(8) 0.013(7) 0.014(8)
C5 0.142(14) 0.084(11) 0.069(9) 0.000(8) 0.009(9) 0.023(10)
C6 0.083(10) 0.102(12) 0.164(15) 0.072(11) 0.034(10) -0.001(9)
C7 0.059(9) 0.070(10) 0.097(10) 0.022(8) 0.013(8) 0.008(8)
C8 0.063(9) 0.063(9) 0.127(12) 0.025(9) 0.038(9) -0.003(8)
C9 0.049(7) 0.063(8) 0.057(7) 0.013(6) 0.020(6) 0.013(6)
C10 0.055(8) 0.092(10) 0.059(7) 0.024(7) 0.012(6) 0.004(7)
C11 0.137(14) 0.062(10) 0.193(17) 0.049(11) 0.066(13) 0.040(10)
C12 0.083(10) 0.054(9) 0.107(11) 0.037(8) 0.027(8) 0.037(7)
C13 0.095(11) 0.065(10) 0.101(11) 0.017(8) 0.035(9) 0.039(8)
C14 0.059(8) 0.055(9) 0.077(9) 0.011(7) 0.023(7) 0.030(7)
C15 0.072(9) 0.101(11) 0.081(9) 0.013(8) 0.024(7) 0.040(8)
C16 0.067(9) 0.056(9) 0.096(11) 0.030(8) 0.016(8) 0.001(7)
C17 0.062(8) 0.079(11) 0.078(10) 0.011(8) 0.041(8) 0.000(7)
C18 0.051(8) 0.080(10) 0.081(10) 0.005(9) 0.020(7) 0.014(7)
C19 0.055(8) 0.077(10) 0.078(10) -0.007(8) 0.007(7) -0.011(7)
C20 0.063(8) 0.075(10) 0.066(9) 0.028(8) -0.004(7) 0.008(7)
C21 0.109(11) 0.049(8) 0.100(10) 0.046(7) 0.057(8) 0.046(7)
C22 0.127(13) 0.085(11) 0.127(13) 0.051(10) 0.056(11) 0.061(10)
C23 0.086(10) 0.086(11) 0.115(12) 0.004(9) 0.045(9) 0.030(8)
C24 0.079(9) 0.095(11) 0.089(10) 0.002(8) 0.055(8) 0.019(8)
C25 0.055(7) 0.050(7) 0.069(8) 0.025(7) 0.020(6) 0.020(6)
C26 0.064(8) 0.070(9) 0.062(7) 0.015(7) 0.020(6) 0.018(7)
C27 0.087(10) 0.056(9) 0.053(7) 0.007(6) 0.017(7) 0.017(8)
C28 0.112(13) 0.082(12) 0.065(9) 0.020(8) 0.025(8) -0.002(10)
C29 0.21(2) 0.062(14) 0.089(12) 0.021(11) 0.044(13) 0.001(14)
C30 0.33(4) 0.065(15) 0.080(14) 0.026(12) 0.006(19) 0.026(19)
C31 0.25(3) 0.111(18) 0.118(16) 0.000(14) -0.002(17) 0.130(18)
C32 0.129(14) 0.099(13) 0.089(11) 0.001(10) -0.009(10) 0.050(12)
C33 0.057(7) 0.039(7) 0.055(7) 0.006(6) 0.016(6) 0.010(6)
C34 0.083(9) 0.044(8) 0.084(9) 0.019(7) 0.032(7) 0.020(7)
C35 0.076(9) 0.058(9) 0.107(11) 0.024(8) 0.033(8) 0.005(7)
C36 0.080(9) 0.050(8) 0.070(8) -0.003(7) 0.015(7) 0.013(7)
C37 0.080(9) 0.058(8) 0.044(7) 0.011(6) 0.015(6) 0.015(7)
C38 0.054(7) 0.049(8) 0.053(7) 0.010(6) 0.014(6) 0.014(6)
C39 0.063(9) 0.081(11) 0.125(13) 0.007(11) 0.017(9) -0.005(8)
C40 0.107(13) 0.070(12) 0.092(12) -0.011(10) 0.031(10) -0.016(10)
C41 0.156(17) 0.069(12) 0.100(13) -0.007(9) 0.081(12) -0.017(11)
C42 0.149(15) 0.036(8) 0.155(16) -0.001(9) 0.091(13) 0.007(9)
C43 0.129(14) 0.062(10) 0.116(13) 0.006(10) 0.062(11) -0.017(10)
C44 0.29(3) 0.082(13) 0.23(2) 0.074(15) 0.19(2) 0.092(16)
C46 0.141(19) 0.15(2) 0.42(5) 0.10(3) 0.00(2) 0.093(17)
C47 0.160(17) 0.114(15) 0.108(14) 0.035(12) 0.030(13) 0.024(13)
C48 0.174(16) 0.091(11) 0.088(10) -0.003(9) 0.020(10) 0.080(11)
C49 0.090(10) 0.050(9) 0.076(10) 0.013(7) 0.029(8) 0.034(7)
C50 0.080(10) 0.077(10) 0.091(11) 0.029(9) 0.031(8) 0.033(8)
C51 0.072(9) 0.072(10) 0.084(10) 0.020(8) 0.038(8) 0.022(8)
C52 0.097(11) 0.107(11) 0.062(9) 0.016(8) 0.005(8) 0.009(9)
C53 0.196(18) 0.147(16) 0.124(14) 0.032(12) 0.115(14) 0.066(14)
C54 0.104(11) 0.117(13) 0.048(8) 0.023(8) 0.029(8) 0.024(10)
C55 0.140(14) 0.122(14) 0.092(12) 0.076(11) 0.055(10) 0.051(12)
C56 0.130(13) 0.084(11) 0.078(10) 0.045(9) 0.055(9) 0.031(10)
C57 0.215(19) 0.083(12) 0.133(14) 0.054(11) 0.094(14) 0.053(12)
C58 0.133(14) 0.095(12) 0.081(10) -0.021(9) 0.000(9) 0.022(10)
C59 0.098(12) 0.073(10) 0.060(9) 0.008(8) 0.010(9) 0.015(9)
C60 0.084(11) 0.090(11) 0.074(10) 0.020(9) -0.012(9) 0.016(9)
C61 0.084(11) 0.069(9) 0.080(10) 0.032(8) 0.026(9) 0.018(8)
C62 0.083(10) 0.075(10) 0.091(10) 0.010(8) 0.030(8) 0.014(8)

loop_
_atom_type_symbol
_atom_type_description
_atom_type_scat_dispersion_real
_atom_type_scat_dispersion_imag
_atom_type_scat_source
C C 0.0033 0.0016 'International Tables Vol C Tables 4.2.6.8 and 6.1.1.4'
H H 0.0000 0.0000 'International Tables Vol C Tables 4.2.6.8 and 6.1.1.4'
B B 0.0013 0.0007 'International Tables Vol C Tables 4.2.6.8 and 6.1.1.4'
N N 0.0061 0.0033 'International Tables Vol C Tables 4.2.6.8 and 6.1.1.4'
Y Y -2.7962 3.5667 'International Tables Vol C Tables 4.2.6.8 and 6.1.1.4'
O O 0.0106 0.0060 'International Tables Vol C Tables 4.2.6.8 and 6.1.1.4'

loop_
_geom_angle_atom_site_label_1
_geom_angle_atom_site_label_2
_geom_angle_atom_site_label_3
_geom_angle
N14 Y1 O1 92.3(3)
N14 Y1 N6 96.8(3)
O1 Y1 N6 147.9(3)
N14 Y1 N4 85.7(3)
O1 Y1 N4 78.8(3)
N6 Y1 N4 71.3(3)
N14 Y1 N2 158.7(3)
O1 Y1 N2 78.4(3)
N6 Y1 N2 82.3(3)
N4 Y1 N2 73.8(3)
N14 Y1 C18 105.3(4)
O1 Y1 C18 129.6(3)
N6 Y1 C18 77.3(4)
N4 Y1 C18 147.8(4)
N2 Y1 C18 95.2(4)
N14 Y1 C17 78.4(4)
O1 Y1 C17 119.0(4)
N6 Y1 C17 93.0(4)
N4 Y1 C17 156.3(3)
N2 Y1 C17 122.8(4)
C18 Y1 C17 29.9(3)
N14 Y1 C19 109.1(4)
O1 Y1 C19 80.7(3)
N6 Y1 C19 124.3(4)
N4 Y1 C19 155.1(3)
N2 Y1 C19 88.5(4)
C18 Y1 C19 49.0(4)
C17 Y1 C19 48.5(4)
N14 Y1 C20 126.5(3)
O1 Y1 C20 103.6(4)
N6 Y1 C20 95.6(4)
N4 Y1 C20 147.1(3)
N2 Y1 C20 74.6(3)
C18 Y1 C20 29.8(3)
C17 Y1 C20 49.1(4)
C19 Y1 C20 30.0(3)
N14 Y1 C16 80.0(4)
O1 Y1 C16 89.6(4)
N6 Y1 C16 122.3(4)
N4 Y1 C16 161.2(4)
N2 Y1 C16 118.6(4)
C18 Y1 C16 49.6(4)
C17 Y1 C16 29.4(3)
C19 Y1 C16 30.2(3)
C20 Y1 C16 50.0(4)
N13 Y2 N8 90.0(3)
N13 Y2 O2 96.7(3)
N8 Y2 O2 153.0(3)
N13 Y2 N12 86.1(3)
N8 Y2 N12 76.0(3)
O2 Y2 N12 78.4(3)
N13 Y2 N10 159.2(3)
N8 Y2 N10 83.9(3)
O2 Y2 N10 80.6(3)
N12 Y2 N10 73.2(3)
N13 Y2 C39 102.3(5)
N8 Y2 C39 78.5(4)
O2 Y2 C39 124.9(4)
N12 Y2 C39 153.1(4)
N10 Y2 C39 95.9(5)
N13 Y2 C42 111.1(4)
N8 Y2 C42 126.3(4)
O2 Y2 C42 75.3(5)
N12 Y2 C42 150.0(5)
N10 Y2 C42 88.3(4)
C39 Y2 C42 49.6(5)
N13 Y2 C41 81.2(4)
N8 Y2 C41 121.6(5)
O2 Y2 C41 85.3(5)
N12 Y2 C41 158.0(5)
N10 Y2 C41 118.8(4)
C39 Y2 C41 48.4(5)
C42 Y2 C41 30.8(4)
N13 Y2 C40 75.5(4)
N8 Y2 C40 93.4(5)
O2 Y2 C40 113.6(5)
N12 Y2 C40 158.8(4)
N10 Y2 C40 124.5(4)
C39 Y2 C40 30.7(4)
C42 Y2 C40 50.1(5)
C41 Y2 C40 28.5(4)
N13 Y2 C43 126.5(4)
N8 Y2 C43 98.2(5)
O2 Y2 C43 98.7(5)
N12 Y2 C43 147.2(4)
N10 Y2 C43 74.2(4)
C39 Y2 C43 31.2(4)
C42 Y2 C43 29.7(4)
C41 Y2 C43 49.7(4)
C40 Y2 C43 51.3(5)
N3 B1 N5 110.7(10)
N3 B1 N1 109.0(11)
N5 B1 N1 110.7(11)
N3 B1 H1 104(5)
N5 B1 H1 105(5)
N1 B1 H1 116(5)
N7 B2 N11 113.7(10)
N7 B2 N9 109.2(11)
N11 B2 N9 107.3(11)
N7 B2 H2 111.2
N11 B2 H2 110.1
N9 B2 H2 104.9
C2 N1 N2 106.7(11)
C2 N1 B1 130.2(12)
N2 N1 B1 122.3(10)
C4 N2 N1 106.8(9)
C4 N2 Y1 134.9(9)
N1 N2 Y1 118.0(7)
C7 N3 N4 110.4(10)
C7 N3 B1 126.5(12)
N4 N3 B1 122.8(10)
C9 N4 N3 106.8(8)
C9 N4 Y1 132.6(7)
N3 N4 Y1 120.5(7)
C12 N5 N6 110.1(10)
C12 N5 B1 125.4(11)
N6 N5 B1 121.8(10)
C14 N6 N5 105.4(9)
C14 N6 Y1 133.5(8)
N5 N6 Y1 120.9(7)
C49 N7 N8 111.0(10)
C49 N7 B2 126.4(11)
N8 N7 B2 122.3(11)
C51 N8 N7 106.0(10)
C51 N8 Y2 132.8(9)
N7 N8 Y2 120.7(8)
C54 N9 N10 107.2(11)
C54 N9 B2 129.5(12)
N10 N9 B2 122.7(10)
N9 N10 C56 107.2(11)
N9 N10 Y2 110.4(7)
C56 N10 Y2 132.5(9)
C59 N11 N12 108.1(10)
C59 N11 B2 129.2(12)
N12 N11 B2 122.3(10)
C61 N12 N11 106.5(10)
C61 N12 Y2 134.6(9)
N11 N12 Y2 118.2(7)
C38 N13 Y2 142.9(7)
C38 N13 H13A 108.6
Y2 N13 H13A 108.6
C25 N14 Y1 165.4(8)
C21 O1 C24 110.0(9)
C21 O1 Y1 121.3(6)
C24 O1 Y1 128.0(7)
C47 O2 C44 106.8(14)
C47 O2 Y2 126.8(10)
C44 O2 Y2 126.3(12)
C2 C1 H1A 109.5
C2 C1 H1B 109.5
H1A C1 H1B 109.5
C2 C1 H1C 109.5
H1A C1 H1C 109.5
H1B C1 H1C 109.5
N1 C2 C3 109.5(12)
N1 C2 C1 118.8(14)
C3 C2 C1 131.8(13)
C4 C3 C2 105.2(12)
C4 C3 H3 127.4
C2 C3 H3 127.4
N2 C4 C3 111.8(12)
N2 C4 C5 123.3(12)
C3 C4 C5 124.8(12)
C4 C5 H5A 109.5
C4 C5 H5B 109.5
H5A C5 H5B 109.5
C4 C5 H5C 109.5
H5A C5 H5C 109.5
H5B C5 H5C 109.5
C7 C6 H6A 109.5
C7 C6 H6B 109.5
H6A C6 H6B 109.5
C7 C6 H6C 109.5
H6A C6 H6C 109.5
H6B C6 H6C 109.5
N3 C7 C8 106.6(12)
N3 C7 C6 124.7(13)
C8 C7 C6 128.7(12)
C7 C8 C9 108.3(12)
C7 C8 H8 125.9
C9 C8 H8 125.9
N4 C9 C8 107.9(11)
N4 C9 C10 121.7(10)
C8 C9 C10 130.4(12)
C9 C10 H10A 109.5
C9 C10 H10B 109.5
H10A C10 H10B 109.5
C9 C10 H10C 109.5
H10A C10 H10C 109.5
H10B C10 H10C 109.5
C12 C11 H11A 109.5
C12 C11 H11B 109.5
H11A C11 H11B 109.5
C12 C11 H11C 109.5
H11A C11 H11C 109.5
H11B C11 H11C 109.5
C13 C12 N5 105.8(12)
C13 C12 C11 129.6(14)
N5 C12 C11 124.4(13)
C12 C13 C14 108.0(13)
C12 C13 H13 126.0
C14 C13 H13 126.0
N6 C14 C13 110.6(12)
N6 C14 C15 119.9(11)
C13 C14 C15 129.2(13)
C14 C15 H15A 109.5
C14 C15 H15B 109.5
H15A C15 H15B 109.5
C14 C15 H15C 109.5
H15A C15 H15C 109.5
H15B C15 H15C 109.5
C17 C16 C19 105.5(12)
C17 C16 Y1 74.6(6)
C19 C16 Y1 74.3(7)
C17 C16 H16 126.5
C19 C16 H16 126.5
Y1 C16 H16 126.5
C16 C17 C18 110.0(12)
C16 C17 Y1 76.0(7)
C18 C17 Y1 74.1(6)
C16 C17 H17 124.6
C18 C17 H17 124.6
Y1 C17 H17 124.6
C17 C18 C20 108.5(12)
C17 C18 Y1 76.1(7)
C20 C18 Y1 76.8(7)
C17 C18 H18 124.9
C20 C18 H18 124.9
Y1 C18 H18 124.9
C20 C19 C16 109.5(13)
C20 C19 Y1 75.6(7)
C16 C19 Y1 75.5(6)
C20 C19 H19 124.7
C16 C19 H19 124.7
Y1 C19 H19 124.7
C18 C20 C19 106.3(12)
C18 C20 Y1 73.5(7)
C19 C20 Y1 74.4(7)
C18 C20 H20 126.3
C19 C20 H20 126.3
Y1 C20 H20 126.3
O1 C21 C22 105.2(9)
O1 C21 H21A 110.7
C22 C21 H21A 110.7
O1 C21 H21B 110.7
C22 C21 H21B 110.7
H21A C21 H21B 108.8
C21 C22 C23 105.0(11)
C21 C22 H22A 110.7
C23 C22 H22A 110.7
C21 C22 H22B 110.7
C23 C22 H22B 110.7
H22A C22 H22B 108.8
C24 C23 C22 103.0(11)
C24 C23 H23A 111.2
C22 C23 H23A 111.2
C24 C23 H23B 111.2
C22 C23 H23B 111.2
H23A C23 H23B 109.1
O1 C24 C23 103.5(10)
O1 C24 H24A 111.1
C23 C24 H24A 111.1
O1 C24 H24B 111.1
C23 C24 H24B 111.1
H24A C24 H24B 109.0
N14 C25 C33 126.4(10)
N14 C25 C26 121.5(10)
C33 C25 C26 111.8(10)
C27 C26 C25 118.7(10)
C27 C26 H26A 107.6
C25 C26 H26A 107.6
C27 C26 H26B 107.6
C25 C26 H26B 107.6
H26A C26 H26B 107.1
C28 C27 C32 119.2(14)
C28 C27 C26 119.7(13)
C32 C27 C26 121.1(13)
C27 C28 C29 121.1(17)
C27 C28 H28 119.4
C29 C28 H28 119.4
C30 C29 C28 123(2)
C30 C29 H29 118.7
C28 C29 H29 118.7
C29 C30 C31 119(2)
C29 C30 H30 120.6
C31 C30 H30 120.6
C30 C31 C32 119(2)
C30 C31 H31 120.4
C32 C31 H31 120.4
C27 C32 C31 119.0(17)
C27 C32 H32 120.5
C31 C32 H32 120.5
C34 C33 C38 120.6(10)
C34 C33 C25 115.4(10)
C38 C33 C25 124.0(10)
C35 C34 C33 121.4(11)
C35 C34 H34 119.3
C33 C34 H34 119.3
C34 C35 C36 117.8(11)
C34 C35 H35 121.1
C36 C35 H35 121.1
C37 C36 C35 122.5(11)
C37 C36 H36 118.8
C35 C36 H36 118.8
C36 C37 C38 119.9(11)
C36 C37 H37 120.1
C38 C37 H37 120.1
N13 C38 C37 117.6(10)
N13 C38 C33 124.5(10)
C37 C38 C33 117.9(10)
C40 C39 C43 109.5(15)
C40 C39 Y2 76.0(8)
C43 C39 Y2 75.9(8)
C40 C39 H39 124.7
C43 C39 H39 124.7
Y2 C39 H39 124.7
C41 C40 C39 105.9(17)
C41 C40 Y2 75.4(10)
C39 C40 Y2 73.3(8)
C41 C40 H40 126.4
C39 C40 H40 126.4
Y2 C40 H40 126.4
C40 C41 C42 111.6(16)
C40 C41 Y2 76.0(9)
C42 C41 Y2 74.3(8)
C40 C41 H41 123.9
C42 C41 H41 123.9
Y2 C41 H41 123.9
C43 C42 C41 107.8(16)
C43 C42 Y2 75.9(8)
C41 C42 Y2 74.9(8)
C43 C42 H42 125.4
C41 C42 H42 125.4
Y2 C42 H42 125.4
C42 C43 C39 105.2(14)
C42 C43 Y2 74.4(8)
C39 C43 Y2 72.9(7)
C42 C43 H43 126.8
C39 C43 H43 126.8
Y2 C43 H43 126.8
C45 C44 O2 121(2)
C45 C44 H44A 107.1
O2 C44 H44A 107.1
C45 C44 H44B 107.1
O2 C44 H44B 107.1
H44A C44 H44B 106.8
C44 C45 C46 100(3)
C44 C45 H45A 111.7
C46 C45 H45A 111.7
C44 C45 H45B 111.7
C46 C45 H45B 111.7
H45A C45 H45B 109.5
C45 C46 C47 114(2)
C45 C46 H46A 108.8
C47 C46 H46A 108.8
C45 C46 H46B 108.8
C47 C46 H46B 108.8
H46A C46 H46B 107.7
O2 C47 C46 97.3(15)
O2 C47 H47A 112.3
C46 C47 H47A 112.3
O2 C47 H47B 112.3
C46 C47 H47B 112.3
H47A C47 H47B 109.9
C49 C48 H48A 109.5
C49 C48 H48B 109.5
H48A C48 H48B 109.5
C49 C48 H48C 109.5
H48A C48 H48C 109.5
H48B C48 H48C 109.5
N7 C49 C50 105.6(11)
N7 C49 C48 123.6(13)
C50 C49 C48 130.7(13)
C51 C50 C49 107.6(13)
C51 C50 H50 126.2
C49 C50 H50 126.2
N8 C51 C50 109.8(13)
N8 C51 C52 123.3(13)
C50 C51 C52 126.9(14)
C51 C52 H52A 109.5
C51 C52 H52B 109.5
H52A C52 H52B 109.5
C51 C52 H52C 109.5
H52A C52 H52C 109.5
H52B C52 H52C 109.5
C54 C53 H53A 109.5
C54 C53 H53B 109.5
H53A C53 H53B 109.5
C54 C53 H53C 109.5
H53A C53 H53C 109.5
H53B C53 H53C 109.5
N9 C54 C55 109.4(14)
N9 C54 C53 118.3(14)
C55 C54 C53 132.1(14)
C56 C55 C54 106.1(13)
C56 C55 H55 127.0
C54 C55 H55 127.0
C55 C56 N10 110.1(14)
C55 C56 C57 125.9(14)
N10 C56 C57 124.0(14)
C56 C57 H57A 109.5
C56 C57 H57B 109.5
H57A C57 H57B 109.5
C56 C57 H57C 109.5
H57A C57 H57C 109.5
H57B C57 H57C 109.5
C59 C58 H58A 109.5
C59 C58 H58B 109.5
H58A C58 H58B 109.5
C59 C58 H58C 109.5
H58A C58 H58C 109.5
H58B C58 H58C 109.5
N11 C59 C60 110.4(13)
N11 C59 C58 124.4(15)
C60 C59 C58 125.0(15)
C59 C60 C61 106.3(13)
C59 C60 H60 126.8
C61 C60 H60 126.8
N12 C61 C60 108.6(13)
N12 C61 C62 120.8(13)
C60 C61 C62 130.6(14)
C61 C62 H62A 109.5
C61 C62 H62B 109.5
H62A C62 H62B 109.5
C61 C62 H62C 109.5
H62A C62 H62C 109.5
H62B C62 H62C 109.5

loop_
_geom_bond_atom_site_label_1
_geom_bond_atom_site_label_2
_geom_bond_distance
Y1 N14 2.182(8)
Y1 O1 2.426(7)
Y1 N6 2.463(9)
Y1 N4 2.511(8)
Y1 N2 2.582(9)
Y1 C18 2.680(11)
Y1 C17 2.705(10)
Y1 C19 2.707(11)
Y1 C20 2.721(11)
Y1 C16 2.722(11)
Y2 N13 2.227(8)
Y2 N8 2.452(10)
Y2 O2 2.453(10)
Y2 N12 2.481(9)
Y2 N10 2.611(10)
Y2 C39 2.684(13)
Y2 C42 2.704(12)
Y2 C41 2.711(14)
Y2 C40 2.719(15)
Y2 C43 2.722(13)
B1 N3 1.530(16)
B1 N5 1.536(17)
B1 N1 1.551(17)
B1 H1 1.13(10)
B2 N7 1.498(17)
B2 N11 1.530(17)
B2 N9 1.628(17)
B2 H2 1.0089
N1 C2 1.373(14)
N1 N2 1.385(11)
N2 C4 1.342(13)
N3 C7 1.337(13)
N3 N4 1.367(10)
N4 C9 1.339(12)
N5 C12 1.352(14)
N5 N6 1.373(10)
N6 C14 1.310(13)
N7 C49 1.327(13)
N7 N8 1.359(11)
N8 C51 1.312(14)
N9 C54 1.349(14)
N9 N10 1.354(12)
N10 C56 1.356(14)
N11 C59 1.334(15)
N11 N12 1.376(11)
N12 C61 1.359(14)
N13 C38 1.377(12)
N13 H13A 0.8600
N14 C25 1.238(12)
O1 C21 1.444(11)
O1 C24 1.485(11)
O2 C47 1.406(16)
O2 C44 1.461(16)
C1 C2 1.552(18)
C1 H1A 0.9600
C1 H1B 0.9600
C1 H1C 0.9600
C2 C3 1.378(18)
C3 C4 1.352(15)
C3 H3 0.9300
C4 C5 1.521(16)
C5 H5A 0.9600
C5 H5B 0.9600
C5 H5C 0.9600
C6 C7 1.489(16)
C6 H6A 0.9600
C6 H6B 0.9600
C6 H6C 0.9600
C7 C8 1.356(16)
C8 C9 1.384(14)
C8 H8 0.9300
C9 C10 1.503(14)
C10 H10A 0.9600
C10 H10B 0.9600
C10 H10C 0.9600
C11 C12 1.501(16)
C11 H11A 0.9600
C11 H11B 0.9600
C11 H11C 0.9600
C12 C13 1.347(16)
C13 C14 1.355(15)
C13 H13 0.9300
C14 C15 1.501(15)
C15 H15A 0.9600
C15 H15B 0.9600
C15 H15C 0.9600
C16 C17 1.379(16)
C16 C19 1.415(16)
C16 H16 0.9800
C17 C18 1.388(16)
C17 H17 0.9800
C18 C20 1.387(15)
C18 H18 0.9800
C19 C20 1.404(16)
C19 H19 0.9800
C20 H20 0.9800
C21 C22 1.464(15)
C21 H21A 0.9700
C21 H21B 0.9700
C22 C23 1.500(16)
C22 H22A 0.9700
C22 H22B 0.9700
C23 C24 1.500(16)
C23 H23A 0.9700
C23 H23B 0.9700
C24 H24A 0.9700
C24 H24B 0.9700
C25 C33 1.502(14)
C25 C26 1.574(14)
C26 C27 1.504(15)
C26 H26A 0.9700
C26 H26B 0.9700
C27 C28 1.365(16)
C27 C32 1.374(18)
C28 C29 1.370(19)
C28 H28 0.9300
C29 C30 1.32(3)
C29 H29 0.9300
C30 C31 1.41(3)
C30 H30 0.9300
C31 C32 1.43(2)
C31 H31 0.9300
C32 H32 0.9300
C33 C34 1.374(14)
C33 C38 1.421(13)
C34 C35 1.376(15)
C34 H34 0.9300
C35 C36 1.386(15)
C35 H35 0.9300
C36 C37 1.379(14)
C36 H36 0.9300
C37 C38 1.388(14)
C37 H37 0.9300
C39 C40 1.432(19)
C39 C43 1.454(19)
C39 H39 0.9800
C40 C41 1.34(2)
C40 H40 0.9800
C41 C42 1.436(19)
C41 H41 0.9800
C42 C43 1.389(19)
C42 H42 0.9800
C43 H43 0.9800
C44 C45 1.33(3)
C44 H44A 0.9700
C44 H44B 0.9700
C45 C46 1.36(4)
C45 H45A 0.9700
C45 H45B 0.9700
C46 C47 1.69(2)
C46 H46A 0.9700
C46 H46B 0.9700
C47 H47A 0.9700
C47 H47B 0.9700
C48 C49 1.459(16)
C48 H48A 0.9600
C48 H48B 0.9600
C48 H48C 0.9600
C49 C50 1.366(16)
C50 C51 1.354(15)
C50 H50 0.9300
C51 C52 1.498(16)
C52 H52A 0.9600
C52 H52B 0.9600
C52 H52C 0.9600
C53 C54 1.570(19)
C53 H53A 0.9600
C53 H53B 0.9600
C53 H53C 0.9600
C54 C55 1.364(18)
C55 C56 1.331(18)
C55 H55 0.9300
C56 C57 1.463(17)
C57 H57A 0.9600
C57 H57B 0.9600
C57 H57C 0.9600
C58 C59 1.494(17)
C58 H58A 0.9600
C58 H58B 0.9600
C58 H58C 0.9600
C59 C60 1.336(17)
C60 C61 1.384(16)
C60 H60 0.9300
C61 C62 1.476(16)
C62 H62A 0.9600
C62 H62B 0.9600
C62 H62C 0.9600
